data_4038613
loop_
_publ_author_name
'Ben Jamaa, Abdelkhalek'
'Latrache, Mohammed'
'Riguet, Emmanuel'
'Grellepois, Fabienne'

_publ_section_title
;
 cis-Dihydroxylated \a-Trifluoromethylated N,O-Acetal from l-Tartaric
 Acid: Synthesis of Tetrasubstituted Stereocenter via Diastereoselective
 Pictet-Spengler Cyclization of N-Acyliminium Ions
;
_journal_name_full 'The Journal of Organic Chemistry'
_journal_paper_doi 10.1021/acs.joc.0c00801
_journal_year 2020
_chemical_absolute_configuration ad
_chemical_formula_moiety 'C16 H14 Cl2 F3 N O3'
_chemical_formula_sum 'C16 H14 Cl2 F3 N O3'
_chemical_formula_weight 396.18
_space_group_crystal_system orthorhombic
_space_group_IT_number 19
_space_group_name_Hall 'P 2ac 2ab'
_space_group_name_H-M_alt 'P 21 21 21'
_atom_sites_solution_hydrogens geom
_atom_sites_solution_primary dual
_audit_creation_date 2019-11-06
_audit_creation_method
;
Olex2 1.2
(compiled 2018.05.29 svn.r3508 for OlexSys, GUI svn.r5506)
;
_cell_angle_alpha 90
_cell_angle_beta 90
_cell_angle_gamma 90
_cell_formula_units_Z 8
_cell_length_a 10.5277(9)
_cell_length_b 16.5073(15)
_cell_length_c 19.0274(16)
_cell_measurement_reflns_used 9832
_cell_measurement_temperature 100(2)
_cell_measurement_theta_max 72.276
_cell_measurement_theta_min 3.54
_cell_volume 3306.7(5)
_computing_cell_refinement 'SAINT V8.40A (?, 2016)'
_computing_data_reduction 'SAINT V8.40A (?, 2016)'
_computing_molecular_graphics 'Olex2 (Dolomanov et al., 2009)'
_computing_publication_material 'Olex2 (Dolomanov et al., 2009)'
_computing_structure_refinement 'XL (Sheldrick, 2008)'
_computing_structure_solution 'XT (Sheldrick, 2015)'
_diffrn_ambient_temperature 100.02
_diffrn_measured_fraction_theta_full 0.999
_diffrn_measured_fraction_theta_max 0.999
_diffrn_measurement_device_type 'Bruker APEX-II CCD'
_diffrn_measurement_method '\f and \w scans'
_diffrn_radiation_type CuK\a
_diffrn_radiation_wavelength 1.54178
_diffrn_reflns_av_R_equivalents 0.0551
_diffrn_reflns_av_unetI/netI 0.0355
_diffrn_reflns_Laue_measured_fraction_full 0.999
_diffrn_reflns_Laue_measured_fraction_max 0.999
_diffrn_reflns_limit_h_max 12
_diffrn_reflns_limit_h_min -9
_diffrn_reflns_limit_k_max 20
_diffrn_reflns_limit_k_min -19
_diffrn_reflns_limit_l_max 23
_diffrn_reflns_limit_l_min -23
_diffrn_reflns_number 40163
_diffrn_reflns_point_group_measured_fraction_full 0.998
_diffrn_reflns_point_group_measured_fraction_max 0.996
_diffrn_reflns_theta_full 67.679
_diffrn_reflns_theta_max 72.269
_diffrn_reflns_theta_min 3.545
_diffrn_standards_number 0
_exptl_absorpt_coefficient_mu 3.994
_exptl_absorpt_correction_T_max 0.7536
_exptl_absorpt_correction_T_min 0.5346
_exptl_absorpt_correction_type multi-scan
_exptl_absorpt_process_details
'SADABS-2016/2 (Bruker,2016/2) was used for absorption correction. wR2(int) was 0.1176 before and 0.0857 after correction. The Ratio of minimum to maximum transmission is 0.7094. The \l/2 correction factor is Not present.'
_exptl_crystal_colour colourless
_exptl_crystal_colour_lustre clear
_exptl_crystal_density_diffrn 1.592
_exptl_crystal_description prism
_exptl_crystal_F_000 1616
_exptl_crystal_size_max 0.452
_exptl_crystal_size_mid 0.336
_exptl_crystal_size_min 0.136
_refine_diff_density_max 0.237
_refine_diff_density_min -0.216
_refine_diff_density_rms 0.054
_refine_ls_abs_structure_details
;
 Flack x determined using 2519 quotients [(I+)-(I-)]/[(I+)+(I-)]
 (Parsons, Flack and Wagner, Acta Cryst. B69 (2013) 249-259).
;
_refine_ls_abs_structure_Flack 0.099(5)
_refine_ls_extinction_coef 0.00017(5)
_refine_ls_extinction_expression Fc^*^=kFc[1+0.001xFc^2^\l^3^/sin(2\q)]^-1/4^
_refine_ls_extinction_method 'SHELXL-2017/1 (Sheldrick 2017)'
_refine_ls_goodness_of_fit_ref 1.088
_refine_ls_hydrogen_treatment constr
_refine_ls_matrix_type full
_refine_ls_number_parameters 456
_refine_ls_number_reflns 6490
_refine_ls_number_restraints 0
_refine_ls_restrained_S_all 1.088
_refine_ls_R_factor_all 0.0350
_refine_ls_R_factor_gt 0.0317
_refine_ls_shift/su_max 0.001
_refine_ls_shift/su_mean 0.000
_refine_ls_structure_factor_coef Fsqd
_refine_ls_weighting_details 'w=1/[\s^2^(Fo^2^)+(0.0187P)^2^+2.1301P] where P=(Fo^2^+2Fc^2^)/3'
_refine_ls_weighting_scheme calc
_refine_ls_wR_factor_gt 0.0682
_refine_ls_wR_factor_ref 0.0702
_reflns_Friedel_coverage 0.778
_reflns_Friedel_fraction_full 0.997
_reflns_Friedel_fraction_max 0.992
_reflns_number_gt 6086
_reflns_number_total 6490
_reflns_threshold_expression 'I > 2\s(I)'
_cod_data_source_file jo0c00801_si_002.cif
_cod_data_source_block cu_19fg045_0m
_cod_database_code 4038613
_shelx_shelxl_version_number 2017/1
_shelx_space_group_comment
;
The symmetry employed for this shelxl refinement is uniquely defined
by the following loop, which should always be used as a source of
symmetry information in preference to the above space-group names.
They are only intended as comments.
;
_olex2_refinement_description
;
1. Fixed Uiso
 At 1.2 times of:
  All C(H) groups, All C(H,H) groups
 At 1.5 times of:
  All C(H,H,H) groups
2.a Ternary CH refined with riding coordinates:
 C00X(H00X), C013(H013), C4(H4), C6(H6)
2.b Secondary CH2 refined with riding coordinates:
 C014(H01A,H01B), C019(H01C,H01D), C15(H15A,H15B), C16(H16A,H16B)
2.c Aromatic/amide H refined with riding coordinates:
 C00J(H00J), C00L(H00L), C10(H10), C12(H12)
2.d Idealised Me refined as rotating group:
 C01D(H01E,H01F,H01G), C01E(H01H,H01I,H01J), C1(H1A,H1B,H1C), C3(H3A,H3B,H3C)
;
_olex2_submission_special_instructions 'No special instructions were received'

loop_
_space_group_symop_operation_xyz
'x, y, z'
'-x+1/2, -y, z+1/2'
'-x, y+1/2, -z+1/2'
'x+1/2, -y+1/2, -z'

loop_
_atom_site_label
_atom_site_type_symbol
_atom_site_fract_x
_atom_site_fract_y
_atom_site_fract_z
_atom_site_U_iso_or_equiv
_atom_site_adp_type
_atom_site_occupancy
_atom_site_site_symmetry_order
_atom_site_calc_flag
_atom_site_refinement_flags_posn
_atom_site_refinement_flags_adp
_atom_site_refinement_flags_occupancy
_atom_site_disorder_assembly
_atom_site_disorder_group
Cl01 Cl 0.13332(8) 0.80558(5) 0.51547(3) 0.01794(16) Uani 1 1 d . . . . .
Cl04 Cl -0.22268(8) 0.79636(6) 0.31477(4) 0.02349(18) Uani 1 1 d . . . . .
F006 F 0.35160(19) 0.72742(12) 0.15994(9) 0.0220(4) Uani 1 1 d . . . . .
F008 F 0.29050(19) 0.66830(12) 0.25486(10) 0.0226(4) Uani 1 1 d . . . . .
F009 F 0.15210(18) 0.70784(12) 0.17841(9) 0.0222(4) Uani 1 1 d . . . . .
O00B O 0.3629(2) 0.98522(14) 0.15504(11) 0.0195(5) Uani 1 1 d . . . . .
O00C O 0.1942(2) 0.94948(14) 0.22551(12) 0.0174(5) Uani 1 1 d . . . . .
O00F O 0.5563(2) 0.90583(16) 0.24618(12) 0.0219(5) Uani 1 1 d . . . . .
N00H N 0.3818(2) 0.82873(16) 0.27358(13) 0.0137(5) Uani 1 1 d . . . . .
C00J C -0.0312(3) 0.7985(2) 0.40870(16) 0.0149(6) Uani 1 1 d . . . . .
H00J H -0.094648 0.794680 0.444031 0.018 Uiso 1 1 calc R . . . .
C00L C 0.0280(3) 0.80298(19) 0.28617(15) 0.0135(6) Uani 1 1 d . . . . .
H00L H 0.004005 0.802635 0.238035 0.016 Uiso 1 1 calc R . . . .
C00N C 0.1933(3) 0.80900(18) 0.37622(16) 0.0128(6) Uani 1 1 d . . . . .
C00Q C 0.1564(3) 0.80769(18) 0.30533(15) 0.0120(6) Uani 1 1 d . . . . .
C00W C 0.4508(3) 0.8803(2) 0.23300(16) 0.0154(6) Uani 1 1 d . . . . .
C00X C 0.2350(3) 0.87761(18) 0.19122(15) 0.0132(6) Uani 1 1 d . . . . .
H00X H 0.178806 0.860632 0.151506 0.016 Uiso 1 1 calc R . . . .
C00Y C 0.2557(3) 0.81055(19) 0.24723(15) 0.0135(6) Uani 1 1 d . . . . .
C00Z C 0.2606(3) 0.7277(2) 0.20991(15) 0.0171(7) Uani 1 1 d . . . . .
C01A C 0.2565(3) 1.01784(19) 0.19378(15) 0.0171(6) Uani 1 1 d . . . . .
C01D C 0.1682(4) 1.0606(2) 0.14362(17) 0.0236(8) Uani 1 1 d . . . . .
H01E H 0.212434 1.106488 0.122071 0.035 Uiso 1 1 calc GR . . . .
H01F H 0.093594 1.080226 0.169309 0.035 Uiso 1 1 calc GR . . . .
H01G H 0.141004 1.022720 0.106884 0.035 Uiso 1 1 calc GR . . . .
C01E C 0.3057(4) 1.0722(2) 0.25176(19) 0.0285(9) Uani 1 1 d . . . . .
H01H H 0.356981 1.040144 0.284572 0.043 Uiso 1 1 calc GR . . . .
H01I H 0.233896 1.096349 0.276928 0.043 Uiso 1 1 calc GR . . . .
H01J H 0.358169 1.115193 0.231333 0.043 Uiso 1 1 calc GR . . . .
C012 C 0.0960(3) 0.80402(19) 0.42629(15) 0.0144(6) Uani 1 1 d . . . . .
C013 C 0.3690(3) 0.90137(19) 0.16825(15) 0.0147(6) Uani 1 1 d . . . . .
H013 H 0.396608 0.870507 0.125682 0.018 Uiso 1 1 calc R . . . .
C014 C 0.3299(3) 0.8189(2) 0.39829(16) 0.0163(7) Uani 1 1 d . . . . .
H01A H 0.345992 0.784549 0.440000 0.020 Uiso 1 1 calc R . . . .
H01B H 0.344362 0.875967 0.412202 0.020 Uiso 1 1 calc R . . . .
C016 C -0.0633(3) 0.7988(2) 0.33836(17) 0.0159(6) Uani 1 1 d . . . . .
C019 C 0.4241(3) 0.7964(2) 0.34099(15) 0.0161(6) Uani 1 1 d . . . . .
H01C H 0.508807 0.818730 0.352638 0.019 Uiso 1 1 calc R . . . .
H01D H 0.431506 0.736761 0.337952 0.019 Uiso 1 1 calc R . . . .
Cl02 Cl 0.73069(7) 0.47930(5) 0.53065(4) 0.01905(16) Uani 1 1 d . . . . .
Cl03 Cl 0.36673(8) 0.49194(5) 0.72669(4) 0.02107(18) Uani 1 1 d . . . . .
F1 F 0.16446(19) 0.57762(12) 0.37192(9) 0.0206(4) Uani 1 1 d . . . . .
F2 F 0.36620(19) 0.58997(11) 0.38868(10) 0.0215(4) Uani 1 1 d . . . . .
F3 F 0.2341(2) 0.63525(11) 0.46571(10) 0.0238(4) Uani 1 1 d . . . . .
O1 O -0.0426(2) 0.39366(15) 0.46049(13) 0.0220(5) Uani 1 1 d . . . . .
O2 O 0.1616(2) 0.30618(14) 0.38100(11) 0.0195(5) Uani 1 1 d . . . . .
O3 O 0.3448(2) 0.35729(14) 0.42895(12) 0.0243(5) Uani 1 1 d . . . . .
N1 N 0.1286(2) 0.47470(16) 0.48360(12) 0.0140(5) Uani 1 1 d . . . . .
C1 C 0.3438(4) 0.2202(2) 0.38745(18) 0.0242(8) Uani 1 1 d . . . . .
H1A H 0.293087 0.170588 0.383966 0.036 Uiso 1 1 calc GR . . . .
H1B H 0.421273 0.209193 0.414330 0.036 Uiso 1 1 calc GR . . . .
H1C H 0.366547 0.238842 0.340199 0.036 Uiso 1 1 calc GR . . . .
C2 C 0.2676(4) 0.2848(2) 0.42411(16) 0.0193(7) Uani 1 1 d . . . . .
C3 C 0.2258(4) 0.2601(2) 0.49735(18) 0.0321(9) Uani 1 1 d . . . . .
H3A H 0.183783 0.305985 0.520343 0.048 Uiso 1 1 calc GR . . . .
H3B H 0.300198 0.243867 0.524915 0.048 Uiso 1 1 calc GR . . . .
H3C H 0.166431 0.214541 0.494112 0.048 Uiso 1 1 calc GR . . . .
C4 C 0.1452(3) 0.39119(18) 0.38507(15) 0.0154(6) Uani 1 1 d . . . . .
H4 H 0.112178 0.413418 0.339713 0.018 Uiso 1 1 calc R . . . .
C5 C 0.0634(3) 0.41813(19) 0.44637(16) 0.0149(6) Uani 1 1 d . . . . .
C6 C 0.2784(3) 0.42414(18) 0.40109(15) 0.0140(6) Uani 1 1 d . . . . .
H6 H 0.320665 0.446235 0.358091 0.017 Uiso 1 1 calc R . . . .
C7 C 0.2564(3) 0.49110(18) 0.45779(14) 0.0117(6) Uani 1 1 d . . . . .
C8 C 0.2560(3) 0.5744(2) 0.42063(16) 0.0166(7) Uani 1 1 d . . . . .
C9 C 0.3537(3) 0.49194(17) 0.51730(14) 0.0107(6) Uani 1 1 d . . . . .
C10 C 0.4816(3) 0.49083(18) 0.49961(15) 0.0124(6) Uani 1 1 d . . . . .
H10 H 0.507344 0.491543 0.451755 0.015 Uiso 1 1 calc R . . . .
C11 C 0.5709(3) 0.48867(19) 0.55274(16) 0.0129(6) Uani 1 1 d . . . . .
C12 C 0.5368(3) 0.49168(19) 0.62277(16) 0.0144(6) Uani 1 1 d . . . . .
H12 H 0.599219 0.493002 0.658835 0.017 Uiso 1 1 calc R . . . .
C13 C 0.4085(3) 0.49269(19) 0.63851(15) 0.0142(6) Uani 1 1 d . . . . .
C14 C 0.3131(3) 0.49259(18) 0.58752(15) 0.0125(6) Uani 1 1 d . . . . .
C15 C 0.1748(3) 0.4884(2) 0.60863(16) 0.0163(6) Uani 1 1 d . . . . .
H15A H 0.160212 0.525581 0.648660 0.020 Uiso 1 1 calc R . . . .
H15B H 0.155131 0.432757 0.624660 0.020 Uiso 1 1 calc R . . . .
C16 C 0.0851(3) 0.5109(2) 0.54904(16) 0.0184(7) Uani 1 1 d . . . . .
H16A H -0.001589 0.491367 0.559968 0.022 Uiso 1 1 calc R . . . .
H16B H 0.081812 0.570539 0.543999 0.022 Uiso 1 1 calc R . . . .

loop_
_atom_site_aniso_label
_atom_site_aniso_U_11
_atom_site_aniso_U_22
_atom_site_aniso_U_33
_atom_site_aniso_U_23
_atom_site_aniso_U_13
_atom_site_aniso_U_12
Cl01 0.0218(4) 0.0227(4) 0.0093(3) -0.0001(3) 0.0021(3) 0.0004(3)
Cl04 0.0112(4) 0.0353(5) 0.0239(4) 0.0039(3) 0.0000(3) -0.0006(3)
F006 0.0250(11) 0.0235(10) 0.0173(9) -0.0044(8) 0.0075(8) 0.0014(8)
F008 0.0334(12) 0.0147(9) 0.0197(9) 0.0022(7) -0.0027(8) 0.0032(8)
F009 0.0231(10) 0.0228(10) 0.0208(9) -0.0065(8) -0.0036(8) -0.0027(9)
O00B 0.0217(12) 0.0191(12) 0.0175(10) 0.0040(9) 0.0074(9) -0.0012(10)
O00C 0.0214(12) 0.0139(11) 0.0169(10) 0.0026(9) 0.0074(9) 0.0001(9)
O00F 0.0123(12) 0.0337(14) 0.0198(11) 0.0022(10) 0.0008(9) -0.0064(10)
N00H 0.0103(13) 0.0184(13) 0.0123(11) 0.0011(10) 0.0007(10) -0.0016(10)
C00J 0.0159(16) 0.0132(15) 0.0156(14) 0.0025(12) 0.0053(12) 0.0008(13)
C00L 0.0158(15) 0.0135(15) 0.0110(13) 0.0022(12) -0.0018(11) 0.0002(12)
C00N 0.0135(15) 0.0100(14) 0.0150(14) 0.0004(12) -0.0002(11) 0.0005(11)
C00Q 0.0133(15) 0.0100(14) 0.0126(13) -0.0010(11) 0.0008(12) 0.0009(11)
C00W 0.0144(16) 0.0202(17) 0.0117(14) -0.0027(12) 0.0027(12) 0.0013(13)
C00X 0.0141(15) 0.0146(15) 0.0108(13) 0.0004(11) 0.0031(12) -0.0003(12)
C00Y 0.0123(15) 0.0176(16) 0.0106(12) -0.0003(11) -0.0013(12) 0.0018(12)
C00Z 0.0178(17) 0.0183(16) 0.0152(14) 0.0017(12) 0.0008(13) -0.0016(13)
C01A 0.0204(17) 0.0176(15) 0.0133(13) 0.0021(12) 0.0067(13) -0.0047(14)
C01D 0.028(2) 0.0218(18) 0.0212(16) 0.0072(14) 0.0050(14) 0.0022(15)
C01E 0.039(2) 0.027(2) 0.0198(16) -0.0054(14) 0.0051(15) -0.0117(16)
C012 0.0209(16) 0.0115(15) 0.0107(13) 0.0010(12) 0.0014(12) 0.0030(12)
C013 0.0149(15) 0.0180(16) 0.0113(13) 0.0006(12) 0.0031(12) -0.0003(13)
C014 0.0155(16) 0.0205(17) 0.0130(14) -0.0001(12) -0.0028(12) -0.0022(13)
C016 0.0114(15) 0.0149(15) 0.0215(15) 0.0023(13) -0.0008(12) -0.0011(12)
C019 0.0142(16) 0.0217(17) 0.0123(14) 0.0016(13) 0.0004(12) -0.0004(13)
Cl02 0.0109(3) 0.0235(4) 0.0228(4) 0.0022(3) -0.0006(3) 0.0013(3)
Cl03 0.0288(4) 0.0276(4) 0.0069(3) -0.0006(3) 0.0006(3) -0.0082(3)
F1 0.0235(11) 0.0226(10) 0.0156(9) 0.0046(7) -0.0089(8) 0.0012(8)
F2 0.0215(10) 0.0210(10) 0.0221(9) 0.0088(8) -0.0007(8) -0.0036(8)
F3 0.0355(11) 0.0143(9) 0.0216(9) -0.0035(7) -0.0059(9) 0.0048(9)
O1 0.0114(11) 0.0271(13) 0.0277(12) 0.0006(10) -0.0017(10) -0.0042(10)
O2 0.0280(13) 0.0150(11) 0.0156(10) -0.0025(9) -0.0025(10) -0.0050(10)
O3 0.0280(14) 0.0135(12) 0.0313(13) -0.0050(10) -0.0128(11) 0.0042(10)
N1 0.0119(13) 0.0174(13) 0.0126(11) 0.0000(10) -0.0009(10) -0.0015(11)
C1 0.035(2) 0.0146(16) 0.0231(16) -0.0038(13) 0.0055(16) -0.0011(14)
C2 0.0284(18) 0.0157(17) 0.0139(14) -0.0012(12) -0.0015(14) 0.0015(14)
C3 0.047(2) 0.031(2) 0.0181(16) 0.0054(15) 0.0092(16) 0.0178(19)
C4 0.0202(16) 0.0148(15) 0.0111(13) 0.0015(12) -0.0049(13) -0.0049(13)
C5 0.0162(16) 0.0145(16) 0.0140(14) 0.0038(12) -0.0058(12) -0.0015(12)
C6 0.0160(15) 0.0148(15) 0.0112(13) -0.0013(11) -0.0007(12) 0.0016(13)
C7 0.0122(15) 0.0122(14) 0.0106(13) -0.0021(11) 0.0000(11) 0.0001(11)
C8 0.0185(17) 0.0185(17) 0.0126(13) -0.0021(12) -0.0021(12) -0.0001(13)
C9 0.0130(15) 0.0095(14) 0.0097(12) -0.0003(11) 0.0000(11) -0.0008(11)
C10 0.0172(16) 0.0096(15) 0.0106(13) 0.0004(11) 0.0004(11) 0.0003(12)
C11 0.0107(15) 0.0098(15) 0.0181(14) 0.0012(12) 0.0016(11) -0.0009(11)
C12 0.0165(16) 0.0125(15) 0.0142(14) 0.0024(12) -0.0053(12) -0.0025(12)
C13 0.0216(17) 0.0136(16) 0.0074(13) -0.0006(11) 0.0010(11) -0.0024(12)
C14 0.0145(15) 0.0105(15) 0.0124(14) -0.0010(11) 0.0000(11) -0.0006(11)
C15 0.0165(16) 0.0209(17) 0.0115(14) -0.0008(13) 0.0037(12) -0.0017(13)
C16 0.0110(15) 0.0270(19) 0.0173(15) -0.0039(14) 0.0017(12) 0.0018(13)

loop_
_atom_type_symbol
_atom_type_description
_atom_type_scat_dispersion_real
_atom_type_scat_dispersion_imag
_atom_type_scat_source
C C 0.0181 0.0091 'International Tables Vol C Tables 4.2.6.8 and 6.1.1.4'
H H 0.0000 0.0000 'International Tables Vol C Tables 4.2.6.8 and 6.1.1.4'
Cl Cl 0.3639 0.7018 'International Tables Vol C Tables 4.2.6.8 and 6.1.1.4'
F F 0.0727 0.0534 'International Tables Vol C Tables 4.2.6.8 and 6.1.1.4'
N N 0.0311 0.0180 'International Tables Vol C Tables 4.2.6.8 and 6.1.1.4'
O O 0.0492 0.0322 'International Tables Vol C Tables 4.2.6.8 and 6.1.1.4'

loop_
_geom_angle_atom_site_label_1
_geom_angle_atom_site_label_2
_geom_angle_atom_site_label_3
_geom_angle
_geom_angle_site_symmetry_1
_geom_angle_site_symmetry_3
_geom_angle_publ_flag
C013 O00B C01A 108.1(2) . . ?
C00X O00C C01A 109.0(2) . . ?
C00W N00H C00Y 115.0(2) . . ?
C00W N00H C019 124.4(3) . . ?
C00Y N00H C019 120.5(2) . . ?
C016 C00J C012 118.1(3) . . ?
C016 C00L C00Q 119.0(3) . . ?
C00Q C00N C014 122.3(3) . . ?
C012 C00N C00Q 116.7(3) . . ?
C012 C00N C014 121.0(3) . . ?
C00L C00Q C00N 121.2(3) . . ?
C00L C00Q C00Y 118.4(3) . . ?
C00N C00Q C00Y 120.5(3) . . ?
O00F C00W N00H 126.1(3) . . ?
O00F C00W C013 126.7(3) . . ?
N00H C00W C013 107.2(3) . . ?
O00C C00X C00Y 108.8(2) . . ?
O00C C00X C013 101.3(2) . . ?
C013 C00X C00Y 104.5(2) . . ?
N00H C00Y C00Q 112.6(2) . . ?
N00H C00Y C00X 102.6(2) . . ?
N00H C00Y C00Z 108.2(3) . . ?
C00Q C00Y C00X 115.1(2) . . ?
C00Q C00Y C00Z 109.3(2) . . ?
C00Z C00Y C00X 108.7(2) . . ?
F006 C00Z C00Y 110.6(3) . . ?
F008 C00Z F006 106.3(3) . . ?
F008 C00Z C00Y 111.3(2) . . ?
F009 C00Z F006 106.9(2) . . ?
F009 C00Z F008 108.0(3) . . ?
F009 C00Z C00Y 113.4(3) . . ?
O00B C01A C01D 109.2(2) . . ?
O00B C01A C01E 109.1(3) . . ?
O00C C01A O00B 106.0(2) . . ?
O00C C01A C01D 110.6(3) . . ?
O00C C01A C01E 108.4(2) . . ?
C01D C01A C01E 113.3(3) . . ?
C00J C012 Cl01 117.1(2) . . ?
C00J C012 C00N 123.2(3) . . ?
C00N C012 Cl01 119.8(2) . . ?
O00B C013 C00W 112.9(3) . . ?
O00B C013 C00X 105.2(2) . . ?
C00X C013 C00W 103.2(2) . . ?
C00N C014 C019 113.3(3) . . ?
C00J C016 Cl04 119.1(2) . . ?
C00J C016 C00L 121.7(3) . . ?
C00L C016 Cl04 119.1(2) . . ?
N00H C019 C014 110.0(3) . . ?
C4 O2 C2 108.0(2) . . ?
C6 O3 C2 110.1(2) . . ?
C5 N1 C7 114.8(2) . . ?
C5 N1 C16 124.7(3) . . ?
C16 N1 C7 120.2(2) . . ?
O2 C2 O3 105.7(2) . . ?
O2 C2 C1 109.0(3) . . ?
O2 C2 C3 111.5(3) . . ?
O3 C2 C1 108.4(3) . . ?
O3 C2 C3 109.0(3) . . ?
C1 C2 C3 112.9(3) . . ?
O2 C4 C5 113.7(2) . . ?
O2 C4 C6 104.5(3) . . ?
C5 C4 C6 105.2(2) . . ?
O1 C5 N1 125.2(3) . . ?
O1 C5 C4 126.4(3) . . ?
N1 C5 C4 108.4(3) . . ?
O3 C6 C4 104.5(2) . . ?
O3 C6 C7 111.6(2) . . ?
C4 C6 C7 104.6(2) . . ?
N1 C7 C6 103.8(2) . . ?
N1 C7 C8 108.5(2) . . ?
N1 C7 C9 111.8(2) . . ?
C8 C7 C6 108.3(2) . . ?
C9 C7 C6 114.8(2) . . ?
C9 C7 C8 109.5(2) . . ?
F1 C8 F3 106.8(3) . . ?
F1 C8 C7 110.7(3) . . ?
F2 C8 F1 107.6(2) . . ?
F2 C8 F3 107.3(3) . . ?
F2 C8 C7 112.2(3) . . ?
F3 C8 C7 112.0(2) . . ?
C10 C9 C7 118.1(2) . . ?
C10 C9 C14 121.8(3) . . ?
C14 C9 C7 120.2(3) . . ?
C11 C10 C9 118.9(3) . . ?
C10 C11 Cl02 118.9(2) . . ?
C10 C11 C12 121.9(3) . . ?
C12 C11 Cl02 119.2(2) . . ?
C11 C12 C13 117.6(3) . . ?
C12 C13 Cl03 117.2(2) . . ?
C12 C13 C14 123.5(3) . . ?
C14 C13 Cl03 119.3(2) . . ?
C9 C14 C15 123.1(3) . . ?
C13 C14 C9 116.3(3) . . ?
C13 C14 C15 120.5(3) . . ?
C14 C15 C16 112.9(2) . . ?
N1 C16 C15 110.0(3) . . ?

loop_
_geom_bond_atom_site_label_1
_geom_bond_atom_site_label_2
_geom_bond_distance
_geom_bond_site_symmetry_2
_geom_bond_publ_flag
Cl01 C012 1.742(3) . ?
Cl04 C016 1.738(3) . ?
F006 C00Z 1.349(4) . ?
F008 C00Z 1.339(4) . ?
F009 C00Z 1.331(4) . ?
O00B C01A 1.445(4) . ?
O00B C013 1.408(4) . ?
O00C C00X 1.420(4) . ?
O00C C01A 1.438(4) . ?
O00F C00W 1.214(4) . ?
N00H C00W 1.360(4) . ?
N00H C00Y 1.450(4) . ?
N00H C019 1.459(4) . ?
C00J C012 1.383(5) . ?
C00J C016 1.380(4) . ?
C00L C00Q 1.402(4) . ?
C00L C016 1.384(4) . ?
C00N C00Q 1.404(4) . ?
C00N C012 1.401(4) . ?
C00N C014 1.507(4) . ?
C00Q C00Y 1.522(4) . ?
C00W C013 1.543(4) . ?
C00X C00Y 1.552(4) . ?
C00X C013 1.528(4) . ?
C00Y C00Z 1.542(4) . ?
C01A C01D 1.508(5) . ?
C01A C01E 1.513(5) . ?
C014 C019 1.519(4) . ?
Cl02 C11 1.741(3) . ?
Cl03 C13 1.735(3) . ?
F1 C8 1.338(4) . ?
F2 C8 1.335(4) . ?
F3 C8 1.341(4) . ?
O1 C5 1.217(4) . ?
O2 C2 1.429(4) . ?
O2 C4 1.416(4) . ?
O3 C2 1.449(4) . ?
O3 C6 1.410(4) . ?
N1 C5 1.359(4) . ?
N1 C7 1.458(4) . ?
N1 C16 1.455(4) . ?
C1 C2 1.505(5) . ?
C2 C3 1.517(4) . ?
C4 C5 1.517(4) . ?
C4 C6 1.535(4) . ?
C6 C7 1.562(4) . ?
C7 C8 1.546(4) . ?
C7 C9 1.526(4) . ?
C9 C10 1.389(4) . ?
C9 C14 1.403(4) . ?
C10 C11 1.381(4) . ?
C11 C12 1.381(4) . ?
C12 C13 1.384(5) . ?
C13 C14 1.397(4) . ?
C14 C15 1.511(4) . ?
C15 C16 1.522(4) . ?
